data_4021858
loop_
_publ_author_name
'Yi-Heng Sun'
'Xu-Hui Zhu'
'Zhao Chen'
'Yong Zhang'
'Yong Cao'

_publ_section_title
;
 Potential Solution Processible Phosphorescent Iridium Complexes
 toward Applications in Doped Light-Emitting Diodes: Rapid Syntheses
 and Optical and Morphological Characterizations
;
_journal_name_full 'Journal of Organic Chemistry'
_journal_page_first 6281
_journal_page_last 6284
_journal_paper_doi 10.1021/jo060840h
_journal_volume 71
_journal_year 2006
_chemical_formula_sum 'C30 H20 N2'
_chemical_formula_weight 408.48
_chemical_name_systematic
;
 ?
;
_space_group_IT_number 19
_symmetry_cell_setting orthorhombic
_symmetry_space_group_name_Hall 'P 2ac 2ab'
_symmetry_space_group_name_H-M 'P 21 21 21'
_atom_sites_solution_hydrogens geom
_atom_sites_solution_primary direct
_atom_sites_solution_secondary difmap
_audit_creation_method SHELXL-97
_cell_angle_alpha 90.00
_cell_angle_beta 90.00
_cell_angle_gamma 90.00
_cell_formula_units_Z 4
_cell_length_a 9.0744(8)
_cell_length_b 12.5038(12)
_cell_length_c 19.0417(18)
_cell_measurement_reflns_used 5232
_cell_measurement_temperature 291(2)
_cell_measurement_theta_max 24.51
_cell_measurement_theta_min 2.49
_cell_volume 2160.6(3)
_computing_cell_refinement 'Bruker SMART'
_computing_data_collection 'Bruker SMART'
_computing_data_reduction 'Bruker SAINT'
_computing_molecular_graphics 'Bruker SHELXTL'
_computing_publication_material 'Bruker SHELXTL'
_computing_structure_refinement 'SHELXL-97 (Sheldrick, 1997)'
_computing_structure_solution 'SHELXS-97 (Sheldrick, 1990)'
_diffrn_ambient_temperature 291(2)
_diffrn_measured_fraction_theta_full 0.999
_diffrn_measured_fraction_theta_max 0.999
_diffrn_measurement_device_type 'CCD area detector'
_diffrn_measurement_method 'phi and omega scans'
_diffrn_radiation_monochromator graphite
_diffrn_radiation_source 'fine-focus sealed tube'
_diffrn_radiation_type MoK\a
_diffrn_radiation_wavelength 0.71073
_diffrn_reflns_av_R_equivalents 0.0173
_diffrn_reflns_av_sigmaI/netI 0.0202
_diffrn_reflns_limit_h_max 11
_diffrn_reflns_limit_h_min -11
_diffrn_reflns_limit_k_max 16
_diffrn_reflns_limit_k_min -12
_diffrn_reflns_limit_l_max 24
_diffrn_reflns_limit_l_min -24
_diffrn_reflns_number 13614
_diffrn_reflns_theta_full 27.49
_diffrn_reflns_theta_max 27.49
_diffrn_reflns_theta_min 2.49
_exptl_absorpt_coefficient_mu 0.073
_exptl_absorpt_correction_T_max 0.9878
_exptl_absorpt_correction_T_min 0.9732
_exptl_absorpt_correction_type none
_exptl_crystal_density_diffrn 1.256
_exptl_crystal_density_meas 0
_exptl_crystal_density_method 'not measured'
_exptl_crystal_F_000 856
_exptl_crystal_size_max 0.37
_exptl_crystal_size_mid 0.28
_exptl_crystal_size_min 0.17
_refine_diff_density_max 0.082
_refine_diff_density_min -0.130
_refine_diff_density_rms 0.025
_refine_ls_abs_structure_details 'Flack H D (1983), Acta Cryst. A39, 876-881'
_refine_ls_abs_structure_Flack 0(2)
_refine_ls_extinction_method none
_refine_ls_goodness_of_fit_ref 1.036
_refine_ls_hydrogen_treatment mixed
_refine_ls_matrix_type full
_refine_ls_number_parameters 289
_refine_ls_number_reflns 4925
_refine_ls_number_restraints 0
_refine_ls_restrained_S_all 1.036
_refine_ls_R_factor_all 0.0437
_refine_ls_R_factor_gt 0.0335
_refine_ls_shift/su_max 0.000
_refine_ls_shift/su_mean 0.000
_refine_ls_structure_factor_coef Fsqd
_refine_ls_weighting_details 'calc w=1/[\s^2^(Fo^2^)+(0.0397P)^2^+0.1145P] where P=(Fo^2^+2Fc^2^)/3'
_refine_ls_weighting_scheme calc
_refine_ls_wR_factor_gt 0.0757
_refine_ls_wR_factor_ref 0.0816
_reflns_number_gt 4133
_reflns_number_total 4925
_reflns_threshold_expression >2sigma(I)
_cod_data_source_file jo060840hrom20060421_011532.cif
_cod_depositor_comments
;
The following automatic conversions were performed:
'_symmetry_cell_setting' value 'Orthorhombic' changed to 'orthorhombic'
according to '/home/saulius/struct/CIF-dictionaries/cif_core.dic'
dictionary named 'cif_core.dic' version 2.4.1 from 2010-06-29.

Automatic conversion script
Id: cif_fix_enum 1527 2010-12-29 10:47:43Z saulius 
;
_cod_database_code 4021858

loop_
_symmetry_equiv_pos_as_xyz
'x, y, z'
'-x+1/2, -y, z+1/2'
'-x, y+1/2, -z+1/2'
'x+1/2, -y+1/2, -z'

loop_
_atom_site_label
_atom_site_type_symbol
_atom_site_fract_x
_atom_site_fract_y
_atom_site_fract_z
_atom_site_U_iso_or_equiv
_atom_site_adp_type
_atom_site_occupancy
_atom_site_symmetry_multiplicity
_atom_site_calc_flag
_atom_site_refinement_flags
N1 N 0.49088(12) 0.27593(8) 0.12009(5) 0.0458(2) Uani 1 1 d .
N2 N 0.80310(12) -0.02912(9) 0.17626(6) 0.0478(3) Uani 1 1 d .
C1 C 0.34733(15) 0.31790(10) 0.11844(7) 0.0459(3) Uani 1 1 d .
C2 C 0.22260(15) 0.28721(12) 0.15559(8) 0.0547(3) Uani 1 1 d .
H2 H 0.2261 0.2319 0.1882 0.066 Uiso 1 1 calc R
C3 C 0.09351(17) 0.34172(14) 0.14242(8) 0.0633(4) Uani 1 1 d .
H3 H 0.0085 0.3222 0.1665 0.076 Uiso 1 1 calc R
C4 C 0.08687(19) 0.42499(14) 0.09416(9) 0.0682(5) Uani 1 1 d .
H4 H -0.0010 0.4621 0.0879 0.082 Uiso 1 1 calc R
C5 C 0.20897(18) 0.45293(13) 0.05562(8) 0.0627(4) Uani 1 1 d .
H5 H 0.2036 0.5075 0.0225 0.075 Uiso 1 1 calc R
C6 C 0.34183(16) 0.39810(11) 0.06687(7) 0.0501(3) Uani 1 1 d .
C7 C 0.48441(16) 0.40331(10) 0.03445(7) 0.0496(3) Uani 1 1 d .
C8 C 0.5408(2) 0.46370(13) -0.02081(7) 0.0629(4) Uani 1 1 d .
H8 H 0.4817 0.5135 -0.0437 0.075 Uiso 1 1 calc R
C9 C 0.6842(2) 0.44894(13) -0.04096(8) 0.0664(4) Uani 1 1 d .
H9 H 0.7214 0.4872 -0.0789 0.080 Uiso 1 1 calc R
C10 C 0.77472(19) 0.37747(12) -0.00540(8) 0.0606(4) Uani 1 1 d .
H10 H 0.8727 0.3705 -0.0190 0.073 Uiso 1 1 calc R
C11 C 0.72190(16) 0.31639(12) 0.04995(7) 0.0521(3) Uani 1 1 d .
H11 H 0.7831 0.2692 0.0739 0.063 Uiso 1 1 calc R
C12 C 0.57495(15) 0.32789(10) 0.06854(7) 0.0456(3) Uani 1 1 d .
C13 C 0.54432(13) 0.19970(10) 0.16910(6) 0.0420(3) Uani 1 1 d .
C14 C 0.63996(14) 0.11954(10) 0.14779(6) 0.0441(3) Uani 1 1 d .
H14 H 0.6652 0.1127 0.1007 0.053 Uiso 1 1 calc R
C15 C 0.69778(14) 0.04960(10) 0.19713(7) 0.0441(3) Uani 1 1 d .
C16 C 0.65690(15) 0.05596(11) 0.26699(7) 0.0513(3) Uani 1 1 d .
H16 H 0.6951 0.0082 0.2997 0.062 Uiso 1 1 calc R
C17 C 0.55853(15) 0.13433(12) 0.28744(7) 0.0528(3) Uani 1 1 d .
H17 H 0.5290 0.1382 0.3341 0.063 Uiso 1 1 calc R
C18 C 0.50345(15) 0.20692(11) 0.23970(7) 0.0469(3) Uani 1 1 d .
H18 H 0.4394 0.2605 0.2544 0.056 Uiso 1 1 calc R
C19 C 0.77518(16) -0.12047(10) 0.13680(7) 0.0494(3) Uani 1 1 d .
C20 C 0.6471(2) -0.15076(12) 0.10244(8) 0.0616(4) Uani 1 1 d .
H20 H 0.5624 -0.1090 0.1039 0.074 Uiso 1 1 calc R
C21 C 0.6518(3) -0.24736(15) 0.06548(9) 0.0811(6) Uani 1 1 d .
H21 H 0.5683 -0.2706 0.0416 0.097 Uiso 1 1 calc R
C22 C 0.7788(3) -0.30929(15) 0.06371(10) 0.0883(6) Uani 1 1 d .
H22 H 0.7783 -0.3731 0.0386 0.106 Uiso 1 1 calc R
C23 C 0.9045(2) -0.27884(13) 0.09788(9) 0.0769(5) Uani 1 1 d .
H23 H 0.9885 -0.3213 0.0961 0.092 Uiso 1 1 calc R
C24 C 0.90458(18) -0.18315(11) 0.13534(7) 0.0552(4) Uani 1 1 d .
C25 C 1.01415(16) -0.12744(11) 0.17619(7) 0.0539(3) Uani 1 1 d .
C26 C 1.16123(19) -0.14809(14) 0.19431(10) 0.0706(5) Uani 1 1 d .
H26 H 1.2076 -0.2100 0.1788 0.085 Uiso 1 1 calc R
C27 C 1.23597(19) -0.07575(15) 0.23526(10) 0.0782(5) Uani 1 1 d .
H27 H 1.3333 -0.0893 0.2477 0.094 Uiso 1 1 calc R
C28 C 1.16824(18) 0.01701(14) 0.25824(9) 0.0700(4) Uani 1 1 d .
H28 H 1.2213 0.0647 0.2859 0.084 Uiso 1 1 calc R
C29 C 1.02404(16) 0.04064(12) 0.24122(8) 0.0567(3) Uani 1 1 d .
H29 H 0.9795 0.1035 0.2564 0.068 Uiso 1 1 calc R
C30 C 0.94822(14) -0.03319(11) 0.20052(7) 0.0477(3) Uani 1 1 d .

loop_
_atom_site_aniso_label
_atom_site_aniso_U_11
_atom_site_aniso_U_22
_atom_site_aniso_U_33
_atom_site_aniso_U_23
_atom_site_aniso_U_13
_atom_site_aniso_U_12
N1 0.0461(6) 0.0444(6) 0.0467(5) 0.0036(5) -0.0034(5) 0.0071(5)
N2 0.0491(6) 0.0390(5) 0.0552(6) 0.0017(5) -0.0029(5) 0.0061(5)
C1 0.0480(7) 0.0416(6) 0.0481(7) -0.0087(6) -0.0089(6) 0.0080(6)
C2 0.0506(8) 0.0540(8) 0.0595(8) -0.0078(7) -0.0056(7) 0.0035(7)
C3 0.0468(8) 0.0717(10) 0.0714(10) -0.0205(8) -0.0085(7) 0.0073(7)
C4 0.0581(9) 0.0729(11) 0.0737(10) -0.0209(9) -0.0207(9) 0.0248(8)
C5 0.0743(11) 0.0562(9) 0.0575(8) -0.0093(7) -0.0244(8) 0.0213(8)
C6 0.0602(8) 0.0442(7) 0.0459(7) -0.0090(6) -0.0158(7) 0.0113(6)
C7 0.0663(9) 0.0402(7) 0.0423(6) -0.0046(5) -0.0111(6) 0.0046(7)
C8 0.0883(12) 0.0535(8) 0.0469(7) 0.0064(7) -0.0095(8) 0.0033(8)
C9 0.0958(13) 0.0567(9) 0.0466(7) 0.0026(7) 0.0003(8) -0.0091(9)
C10 0.0688(10) 0.0612(9) 0.0520(8) -0.0096(7) 0.0082(7) -0.0078(8)
C11 0.0566(8) 0.0497(8) 0.0500(7) -0.0019(6) -0.0021(6) 0.0019(6)
C12 0.0544(8) 0.0414(7) 0.0412(6) -0.0035(5) -0.0058(6) 0.0015(6)
C13 0.0409(6) 0.0400(6) 0.0452(6) 0.0002(5) -0.0043(5) 0.0020(5)
C14 0.0487(7) 0.0428(7) 0.0407(6) 0.0001(5) -0.0003(5) 0.0042(6)
C15 0.0435(7) 0.0406(6) 0.0481(7) 0.0023(6) -0.0023(6) 0.0029(5)
C16 0.0519(8) 0.0543(8) 0.0478(7) 0.0118(6) -0.0013(6) 0.0028(7)
C17 0.0527(8) 0.0637(9) 0.0421(7) 0.0024(6) 0.0029(6) 0.0032(7)
C18 0.0437(6) 0.0499(7) 0.0471(6) -0.0049(6) -0.0005(6) 0.0056(6)
C19 0.0639(9) 0.0400(7) 0.0443(7) 0.0072(6) 0.0041(6) -0.0025(6)
C20 0.0745(10) 0.0562(9) 0.0541(8) 0.0087(7) -0.0027(8) -0.0122(8)
C21 0.1124(15) 0.0697(11) 0.0612(9) 0.0006(9) -0.0059(11) -0.0323(11)
C22 0.1350(19) 0.0534(10) 0.0764(12) -0.0140(9) 0.0069(13) -0.0055(12)
C23 0.1075(15) 0.0494(9) 0.0737(10) -0.0052(8) 0.0150(11) 0.0085(10)
C24 0.0741(9) 0.0387(7) 0.0529(8) 0.0086(6) 0.0107(7) 0.0063(7)
C25 0.0582(8) 0.0455(7) 0.0581(8) 0.0138(6) 0.0083(7) 0.0103(7)
C26 0.0649(10) 0.0627(9) 0.0843(11) 0.0156(9) 0.0116(9) 0.0229(8)
C27 0.0519(9) 0.0846(13) 0.0983(13) 0.0205(11) -0.0029(9) 0.0088(9)
C28 0.0566(9) 0.0720(10) 0.0814(11) 0.0127(9) -0.0074(9) -0.0069(8)
C29 0.0525(8) 0.0515(8) 0.0660(8) 0.0045(7) -0.0012(7) 0.0010(7)
C30 0.0479(7) 0.0448(7) 0.0506(7) 0.0109(6) 0.0026(6) 0.0060(6)

loop_
_atom_type_symbol
_atom_type_description
_atom_type_scat_dispersion_real
_atom_type_scat_dispersion_imag
_atom_type_scat_source
C C 0.0033 0.0016 'International Tables Vol C Tables 4.2.6.8 and 6.1.1.4'
H H 0.0000 0.0000 'International Tables Vol C Tables 4.2.6.8 and 6.1.1.4'
N N 0.0061 0.0033 'International Tables Vol C Tables 4.2.6.8 and 6.1.1.4'

loop_
_geom_angle_atom_site_label_1
_geom_angle_atom_site_label_2
_geom_angle_atom_site_label_3
_geom_angle
C12 N1 C1 108.40(10)
C12 N1 C13 125.83(10)
C1 N1 C13 125.62(11)
C19 N2 C30 108.70(11)
C19 N2 C15 126.48(11)
C30 N2 C15 124.34(11)
C2 C1 C6 121.63(13)
C2 C1 N1 129.88(12)
C6 C1 N1 108.38(12)
C3 C2 C1 117.61(14)
C3 C2 H2 121.2
C1 C2 H2 121.2
C2 C3 C4 121.83(16)
C2 C3 H3 119.1
C4 C3 H3 119.1
C5 C4 C3 120.57(15)
C5 C4 H4 119.7
C3 C4 H4 119.7
C4 C5 C6 119.14(15)
C4 C5 H5 120.4
C6 C5 H5 120.4
C5 C6 C1 119.08(15)
C5 C6 C7 133.37(14)
C1 C6 C7 107.53(11)
C8 C7 C12 119.80(14)
C8 C7 C6 132.91(13)
C12 C7 C6 107.28(11)
C9 C8 C7 119.20(15)
C9 C8 H8 120.4
C7 C8 H8 120.4
C8 C9 C10 120.79(15)
C8 C9 H9 119.6
C10 C9 H9 119.6
C11 C10 C9 121.32(16)
C11 C10 H10 119.3
C9 C10 H10 119.3
C10 C11 C12 117.98(14)
C10 C11 H11 121.0
C12 C11 H11 121.0
C11 C12 N1 130.80(12)
C11 C12 C7 120.81(13)
N1 C12 C7 108.38(11)
C14 C13 C18 119.63(11)
C14 C13 N1 120.46(11)
C18 C13 N1 119.89(11)
C13 C14 C15 119.64(11)
C13 C14 H14 120.2
C15 C14 H14 120.2
C16 C15 C14 120.92(12)
C16 C15 N2 119.12(11)
C14 C15 N2 119.95(11)
C17 C16 C15 119.02(12)
C17 C16 H16 120.5
C15 C16 H16 120.5
C18 C17 C16 121.03(12)
C18 C17 H17 119.5
C16 C17 H17 119.5
C17 C18 C13 119.71(12)
C17 C18 H18 120.1
C13 C18 H18 120.1
C20 C19 N2 129.20(14)
C20 C19 C24 122.43(13)
N2 C19 C24 108.37(12)
C19 C20 C21 116.60(18)
C19 C20 H20 121.7
C21 C20 H20 121.7
C22 C21 C20 121.27(19)
C22 C21 H21 119.4
C20 C21 H21 119.4
C23 C22 C21 121.70(17)
C23 C22 H22 119.1
C21 C22 H22 119.1
C22 C23 C24 118.90(18)
C22 C23 H23 120.5
C24 C23 H23 120.5
C23 C24 C19 119.10(16)
C23 C24 C25 133.76(16)
C19 C24 C25 107.14(12)
C30 C25 C26 118.68(15)
C30 C25 C24 106.88(12)
C26 C25 C24 134.43(14)
C27 C26 C25 119.24(15)
C27 C26 H26 120.4
C25 C26 H26 120.4
C26 C27 C28 120.82(16)
C26 C27 H27 119.6
C28 C27 H27 119.6
C29 C28 C27 121.76(17)
C29 C28 H28 119.1
C27 C28 H28 119.1
C28 C29 C30 117.30(15)
C28 C29 H29 121.3
C30 C29 H29 121.3
C29 C30 N2 128.90(12)
C29 C30 C25 122.19(13)
N2 C30 C25 108.91(12)

loop_
_geom_bond_atom_site_label_1
_geom_bond_atom_site_label_2
_geom_bond_distance
N1 C12 1.4026(17)
N1 C1 1.4048(16)
N1 C13 1.4194(16)
N2 C19 1.3905(17)
N2 C30 1.3965(17)
N2 C15 1.4283(16)
C1 C2 1.389(2)
C1 C6 1.4044(19)
C2 C3 1.378(2)
C2 H2 0.9300
C3 C4 1.390(2)
C3 H3 0.9300
C4 C5 1.374(2)
C4 H4 0.9300
C5 C6 1.4034(19)
C5 H5 0.9300
C6 C7 1.435(2)
C7 C8 1.392(2)
C7 C12 1.4092(18)
C8 C9 1.369(2)
C8 H8 0.9300
C9 C10 1.390(2)
C9 H9 0.9300
C10 C11 1.387(2)
C10 H10 0.9300
C11 C12 1.3872(19)
C11 H11 0.9300
C13 C14 1.3865(17)
C13 C18 1.3977(18)
C14 C15 1.3866(17)
C14 H14 0.9300
C15 C16 1.3834(18)
C16 C17 1.3816(19)
C16 H16 0.9300
C17 C18 1.3785(19)
C17 H17 0.9300
C18 H18 0.9300
C19 C20 1.387(2)
C19 C24 1.412(2)
C20 C21 1.399(2)
C20 H20 0.9300
C21 C22 1.389(3)
C21 H21 0.9300
C22 C23 1.367(3)
C22 H22 0.9300
C23 C24 1.393(2)
C23 H23 0.9300
C24 C25 1.442(2)
C25 C30 1.4005(19)
C25 C26 1.403(2)
C26 C27 1.373(3)
C26 H26 0.9300
C27 C28 1.384(2)
C27 H27 0.9300
C28 C29 1.380(2)
C28 H28 0.9300
C29 C30 1.388(2)
C29 H29 0.9300

loop_
_geom_torsion_atom_site_label_1
_geom_torsion_atom_site_label_2
_geom_torsion_atom_site_label_3
_geom_torsion_atom_site_label_4
_geom_torsion
C12 N1 C1 C2 174.88(13)
C13 N1 C1 C2 -9.4(2)
C12 N1 C1 C6 -1.32(13)
C13 N1 C1 C6 174.38(11)
C6 C1 C2 C3 -2.9(2)
N1 C1 C2 C3 -178.66(13)
C1 C2 C3 C4 -0.4(2)
C2 C3 C4 C5 2.7(2)
C3 C4 C5 C6 -1.6(2)
C4 C5 C6 C1 -1.5(2)
C4 C5 C6 C7 176.68(14)
C2 C1 C6 C5 3.89(19)
N1 C1 C6 C5 -179.54(11)
C2 C1 C6 C7 -174.76(12)
N1 C1 C6 C7 1.81(14)
C5 C6 C7 C8 -1.4(3)
C1 C6 C7 C8 177.02(14)
C5 C6 C7 C12 180.00(14)
C1 C6 C7 C12 -1.63(14)
C12 C7 C8 C9 -0.3(2)
C6 C7 C8 C9 -178.77(14)
C7 C8 C9 C10 -2.3(2)
C8 C9 C10 C11 2.1(2)
C9 C10 C11 C12 0.6(2)
C10 C11 C12 N1 178.17(13)
C10 C11 C12 C7 -3.1(2)
C1 N1 C12 C11 179.10(14)
C13 N1 C12 C11 3.4(2)
C1 N1 C12 C7 0.29(14)
C13 N1 C12 C7 -175.40(11)
C8 C7 C12 C11 3.02(19)
C6 C7 C12 C11 -178.13(12)
C8 C7 C12 N1 -178.03(12)
C6 C7 C12 N1 0.83(14)
C12 N1 C13 C14 -43.49(18)
C1 N1 C13 C14 141.55(12)
C12 N1 C13 C18 134.86(13)
C1 N1 C13 C18 -40.11(18)
C18 C13 C14 C15 -2.10(19)
N1 C13 C14 C15 176.24(11)
C13 C14 C15 C16 2.6(2)
C13 C14 C15 N2 -176.27(11)
C19 N2 C15 C16 108.99(15)
C30 N2 C15 C16 -62.09(17)
C19 N2 C15 C14 -72.14(16)
C30 N2 C15 C14 116.78(14)
C14 C15 C16 C17 -0.9(2)
N2 C15 C16 C17 177.98(12)
C15 C16 C17 C18 -1.3(2)
C16 C17 C18 C13 1.7(2)
C14 C13 C18 C17 0.0(2)
N1 C13 C18 C17 -178.38(12)
C30 N2 C19 C20 -179.87(14)
C15 N2 C19 C20 7.9(2)
C30 N2 C19 C24 -0.54(14)
C15 N2 C19 C24 -172.78(12)
N2 C19 C20 C21 179.01(13)
C24 C19 C20 C21 -0.2(2)
C19 C20 C21 C22 0.1(2)
C20 C21 C22 C23 0.0(3)
C21 C22 C23 C24 0.0(3)
C22 C23 C24 C19 -0.1(2)
C22 C23 C24 C25 -179.71(16)
C20 C19 C24 C23 0.2(2)
N2 C19 C24 C23 -179.15(13)
C20 C19 C24 C25 179.94(12)
N2 C19 C24 C25 0.55(15)
C23 C24 C25 C30 179.28(15)
C19 C24 C25 C30 -0.36(15)
C23 C24 C25 C26 -0.5(3)
C19 C24 C25 C26 179.82(15)
C30 C25 C26 C27 0.1(2)
C24 C25 C26 C27 179.91(16)
C25 C26 C27 C28 -0.4(3)
C26 C27 C28 C29 0.0(3)
C27 C28 C29 C30 0.7(2)
C28 C29 C30 N2 179.90(14)
C28 C29 C30 C25 -1.1(2)
C19 N2 C30 C29 179.46(14)
C15 N2 C30 C29 -8.1(2)
C19 N2 C30 C25 0.32(14)
C15 N2 C30 C25 172.76(11)
C26 C25 C30 C29 0.7(2)
C24 C25 C30 C29 -179.18(13)
C26 C25 C30 N2 179.89(13)
C24 C25 C30 N2 0.03(14)

loop_
_cod_related_entry_id
_cod_related_entry_database
_cod_related_entry_code
1 ChemSpider 10756820
